data_7055057
loop_
_publ_author_name
'Yao, Min-Xia'
'Lu, Xing-Yun'
'Zhu, Zhao-Xia'
'Deng, Xiao-Wei'
'Jing, Su'

_publ_section_title
;
 Synthesis, structures and magnetism of a series of dinuclear and
 one-dimensional Ni--Ln complexes: single-molecule magnetic behavior in
 one-dimensional nitrate-bridged Dy analogue
;
_journal_issue 11
_journal_name_full 'New J. Chem.'
_journal_page_first 8356
_journal_paper_doi 10.1039/C5NJ01708D
_journal_volume 39
_journal_year 2015
_chemical_formula_sum 'C23 H32 Dy N5 Ni O17'
_chemical_formula_weight 871.74
_chemical_name_systematic
;
 ?
;
_space_group_crystal_system triclinic
_space_group_IT_number 2
_space_group_name_Hall '-P 1'
_space_group_name_H-M_alt 'P -1'
_symmetry_space_group_name_Hall '-P 1'
_symmetry_space_group_name_H-M 'P -1'
_atom_sites_solution_hydrogens mixed
_audit_creation_method SHELXL-2013
_audit_update_record
;
2015-08-06 deposited with the CCDC.
2015-08-13 downloaded from the CCDC.
;
_cell_angle_alpha 71.869(2)
_cell_angle_beta 86.592(3)
_cell_angle_gamma 68.157(2)
_cell_formula_units_Z 2
_cell_length_a 10.0241(17)
_cell_length_b 12.042(2)
_cell_length_c 15.270(3)
_cell_measurement_reflns_used 6794
_cell_measurement_temperature 296(2)
_cell_measurement_theta_max 27.32
_cell_measurement_theta_min 2.46
_cell_volume 1622.6(5)
_computing_cell_refinement 'Bruker SMART'
_computing_data_collection 'Bruker SMART'
_computing_data_reduction 'Bruker SAINT'
_computing_molecular_graphics 'Bruker SHELXTL'
_computing_publication_material 'Bruker SHELXTL'
_computing_structure_refinement 'SHELXL-2013 (Sheldrick, 2013)'
_computing_structure_solution 'Bruker SHELXTL'
_diffrn_ambient_temperature 296(2)
_diffrn_measured_fraction_theta_full 0.984
_diffrn_measured_fraction_theta_max 0.985
_diffrn_measurement_device_type 'CCD area detector'
_diffrn_measurement_method 'phi and omega scans'
_diffrn_radiation_type MoK\a
_diffrn_radiation_wavelength 0.71073
_diffrn_reflns_av_R_equivalents 0.0422
_diffrn_reflns_av_unetI/netI 0.0568
_diffrn_reflns_laue_measured_fraction_full 0.984
_diffrn_reflns_laue_measured_fraction_max 0.985
_diffrn_reflns_limit_h_max 12
_diffrn_reflns_limit_h_min -8
_diffrn_reflns_limit_k_max 14
_diffrn_reflns_limit_k_min -14
_diffrn_reflns_limit_l_max 18
_diffrn_reflns_limit_l_min -18
_diffrn_reflns_number 12929
_diffrn_reflns_point_group_measured_fraction_full 0.984
_diffrn_reflns_point_group_measured_fraction_max 0.985
_diffrn_reflns_theta_full 25.242
_diffrn_reflns_theta_max 25.998
_diffrn_reflns_theta_min 1.918
_exptl_absorpt_coefficient_mu 2.946
_exptl_absorpt_correction_T_max 0.662
_exptl_absorpt_correction_T_min 0.594
_exptl_absorpt_correction_type multi-scan
_exptl_absorpt_process_details 'SADABS; Bruker, 2013'
_exptl_crystal_colour green
_exptl_crystal_density_diffrn 1.784
_exptl_crystal_description block
_exptl_crystal_F_000 870
_exptl_crystal_size_max 0.180
_exptl_crystal_size_mid 0.170
_exptl_crystal_size_min 0.140
_refine_diff_density_max 0.933
_refine_diff_density_min -2.133
_refine_diff_density_rms 0.127
_refine_ls_extinction_method none
_refine_ls_goodness_of_fit_ref 0.904
_refine_ls_hydrogen_treatment constr
_refine_ls_matrix_type full
_refine_ls_number_parameters 429
_refine_ls_number_reflns 6278
_refine_ls_number_restraints 1
_refine_ls_restrained_S_all 0.904
_refine_ls_R_factor_all 0.0428
_refine_ls_R_factor_gt 0.0379
_refine_ls_shift/su_max 0.001
_refine_ls_shift/su_mean 0.000
_refine_ls_structure_factor_coef Fsqd
_refine_ls_weighting_details
;
 w=1/[\s^2^(Fo^2^)+(0.0882P)^2^]
 where P=(Fo^2^+2Fc^2^)/3
;
_refine_ls_weighting_scheme calc
_refine_ls_wR_factor_gt 0.1062
_refine_ls_wR_factor_ref 0.1108
_reflns_Friedel_coverage 0.000
_reflns_number_gt 5635
_reflns_number_total 6278
_reflns_threshold_expression 'I > 2\s(I)'
_cod_data_source_file c5nj01708d2.cif
_cod_data_source_block 1
_cod_depositor_comments 'Adding full bibliography for 7055053--7055057.cif.'
_cod_database_code 7055057
_shelx_space_group_comment
;
The symmetry employed for this shelxl refinement is uniquely defined
by the following loop, which should always be used as a source of
symmetry information in preference to the above space-group names.
They are only intended as comments.
;
_shelx_estimated_absorpt_t_min 0.619
_shelx_estimated_absorpt_t_max 0.683
_shelxl_version_number 2013-2

loop_
_space_group_symop_operation_xyz
'x, y, z'
'-x, -y, -z'

loop_
_atom_site_label
_atom_site_type_symbol
_atom_site_fract_x
_atom_site_fract_y
_atom_site_fract_z
_atom_site_U_iso_or_equiv
_atom_site_adp_type
_atom_site_occupancy
_atom_site_site_symmetry_order
_atom_site_calc_flag
_atom_site_refinement_flags_posn
_atom_site_refinement_flags_adp
Dy1 Dy 0.19352(2) 0.25924(2) 0.80273(2) 0.03325(10) Uani 1 1 d . .
Ni1 Ni -0.13314(5) 0.48858(4) 0.76078(3) 0.02906(13) Uani 1 1 d . .
C1 C -0.0552(4) 0.2904(4) 0.9441(3) 0.0303(8) Uani 1 1 d . .
C2 C 0.0385(5) 0.1704(4) 0.9953(3) 0.0368(9) Uani 1 1 d . .
C3 C -0.0005(6) 0.0985(5) 1.0740(3) 0.0491(12) Uani 1 1 d . .
H3 H 0.0646 0.0196 1.1073 0.059 Uiso 1 1 calc R U
C4 C -0.1394(7) 0.1457(6) 1.1033(4) 0.0612(15) Uani 1 1 d . .
H4 H -0.1679 0.0969 1.1553 0.073 Uiso 1 1 calc R U
C5 C -0.2326(6) 0.2624(6) 1.0560(4) 0.0523(12) Uani 1 1 d . .
H5 H -0.3234 0.2940 1.0774 0.063 Uiso 1 1 calc R U
C6 C -0.1944(5) 0.3364(5) 0.9751(3) 0.0405(10) Uani 1 1 d . .
C7 C -0.3009(5) 0.4602(5) 0.9273(3) 0.0481(12) Uani 1 1 d . .
H7 H -0.3776 0.4949 0.9603 0.058 Uiso 1 1 calc R U
C8 C -0.5058(7) 0.6653(7) 0.7519(5) 0.083(2) Uani 1 1 d . .
H8A H -0.5586 0.7554 0.7275 0.099 Uiso 1 1 calc R U
H8B H -0.5743 0.6284 0.7817 0.099 Uiso 1 1 calc R U
C9 C -0.4587(6) 0.6201(6) 0.6745(5) 0.0639(15) Uani 1 1 d . .
H9A H -0.4035 0.5303 0.6986 0.077 Uiso 1 1 calc R U
H9B H -0.5437 0.6304 0.6407 0.077 Uiso 1 1 calc R U
C10 C -0.1611(5) 0.6499(4) 0.5636(3) 0.0458(11) Uani 1 1 d . .
H10 H -0.2168 0.7086 0.5109 0.055 Uiso 1 1 calc R U
C11 C -0.0072(5) 0.6118(4) 0.5604(3) 0.0377(9) Uani 1 1 d . .
C12 C 0.0469(7) 0.6828(6) 0.4839(3) 0.0565(13) Uani 1 1 d . .
H12 H -0.0172 0.7515 0.4395 0.068 Uiso 1 1 calc R U
C13 C 0.1905(7) 0.6511(6) 0.4752(3) 0.0634(15) Uani 1 1 d . .
H13 H 0.2243 0.6977 0.4247 0.076 Uiso 1 1 calc R U
C14 C 0.2876(6) 0.5491(6) 0.5417(4) 0.0568(13) Uani 1 1 d . .
H14 H 0.3861 0.5285 0.5361 0.068 Uiso 1 1 calc R U
C15 C 0.2386(5) 0.4798(4) 0.6146(3) 0.0408(10) Uani 1 1 d . .
C16 C 0.0908(5) 0.5080(4) 0.6261(3) 0.0331(8) Uani 1 1 d . .
C17 C 0.2840(6) 0.0166(5) 1.0127(4) 0.0635(16) Uani 1 1 d . .
H17A H 0.3087 0.0263 1.0689 0.095 Uiso 1 1 calc R U
H17B H 0.3679 -0.0030 0.9779 0.095 Uiso 1 1 calc R U
H17C H 0.2486 -0.0506 1.0271 0.095 Uiso 1 1 calc R U
C18 C 0.4739(6) 0.3217(7) 0.6645(6) 0.081(2) Uani 1 1 d . .
H18A H 0.4793 0.3158 0.6031 0.122 Uiso 1 1 calc R U
H18B H 0.5190 0.2393 0.7080 0.122 Uiso 1 1 calc R U
H18C H 0.5227 0.3749 0.6696 0.122 Uiso 1 1 calc R U
C19 C -0.0584(9) 0.6385(7) 0.8715(4) 0.0737(19) Uani 1 1 d . .
H19A H -0.1499 0.6711 0.8963 0.111 Uiso 1 1 calc R U
H19B H -0.0078 0.6941 0.8655 0.111 Uiso 1 1 calc R U
H19C H -0.0026 0.5566 0.9123 0.111 Uiso 1 1 calc R U
C20 C 1.1075(9) 0.8231(9) 0.6590(6) 0.087(2) Uani 1 1 d . .
H20A H 1.1234 0.7708 0.7224 0.131 Uiso 1 1 calc R U
H20B H 1.1753 0.8644 0.6455 0.131 Uiso 1 1 calc R U
H20C H 1.1201 0.7720 0.6196 0.131 Uiso 1 1 calc R U
C21 C 0.9621(8) 0.9168(7) 0.6435(7) 0.093(2) Uani 1 1 d . .
H21A H 0.9507 0.9695 0.6824 0.112 Uiso 1 1 calc R U
H21B H 0.9471 0.9703 0.5797 0.112 Uiso 1 1 calc R U
C22 C 0.7114(8) 0.9503(7) 0.6585(6) 0.095(2) Uani 1 1 d D .
H22A H 0.6528 0.9032 0.6897 0.115 Uiso 1 1 calc R U
H22B H 0.7086 1.0079 0.6917 0.115 Uiso 1 1 calc R U
C23 C 0.6516(12) 1.0202(12) 0.5684(7) 0.162(5) Uani 1 1 d D .
H23A H 0.5498 1.0633 0.5699 0.243 Uiso 1 1 calc R U
H23B H 0.6686 0.9647 0.5320 0.243 Uiso 1 1 calc R U
H23C H 0.6954 1.0807 0.5416 0.243 Uiso 1 1 calc R U
N1 N -0.2974(4) 0.5238(4) 0.8451(3) 0.0432(9) Uani 1 1 d . .
N2 N -0.2276(4) 0.6099(3) 0.6330(2) 0.0385(8) Uani 1 1 d . .
N3 N 0.3958(6) 0.3034(6) 0.8962(4) 0.0759(15) Uani 1 1 d . .
N4 N 0.3075(5) 0.0679(4) 0.7143(3) 0.0506(10) Uani 1 1 d . .
N5 N -0.1224(4) 0.2317(3) 0.7554(2) 0.0331(7) Uani 1 1 d . .
O1 O -0.0071(3) 0.3554(3) 0.87141(18) 0.0325(6) Uani 1 1 d . .
O2 O -0.4084(5) 0.6461(4) 0.8194(3) 0.0743(13) Uani 1 1 d . .
O3 O -0.3767(4) 0.6730(5) 0.6114(3) 0.0804(14) Uani 1 1 d . .
O4 O 0.0504(3) 0.4356(3) 0.6981(2) 0.0354(6) Uani 1 1 d . .
O5 O 0.1735(3) 0.1328(3) 0.9585(2) 0.0438(7) Uani 1 1 d . .
O6 O 0.3250(3) 0.3746(3) 0.6841(3) 0.0510(8) Uani 1 1 d . .
O7 O 0.4853(7) 0.3242(8) 0.9303(6) 0.140(3) Uani 1 1 d . .
O8 O 0.2692(4) 0.3795(4) 0.8776(3) 0.0716(12) Uani 1 1 d . .
O9 O 0.4258(4) 0.2030(4) 0.8759(3) 0.0701(11) Uani 1 1 d . .
O10 O 0.3417(6) -0.0163(4) 0.6816(4) 0.0918(16) Uani 1 1 d . .
O11 O 0.3250(4) 0.0474(3) 0.7984(3) 0.0606(10) Uani 1 1 d . .
O12 O 0.2535(4) 0.1816(3) 0.6671(2) 0.0566(9) Uani 1 1 d . .
O13 O -0.1853(4) 0.1638(3) 0.7495(3) 0.0565(9) Uani 1 1 d . .
O14 O 0.0120(3) 0.1851(3) 0.7746(2) 0.0435(7) Uani 1 1 d . .
O15 O -0.1935(3) 0.3468(3) 0.7406(2) 0.0393(7) Uani 1 1 d . .
O16 O -0.0804(4) 0.6290(3) 0.7826(2) 0.0511(8) Uani 1 1 d . .
H16A H -0.0995 0.7043 0.7329 0.061 Uiso 1 1 d R U
O17 O 0.8592(5) 0.8631(4) 0.6622(3) 0.0711(11) Uani 1 1 d . .

loop_
_atom_site_aniso_label
_atom_site_aniso_U_11
_atom_site_aniso_U_22
_atom_site_aniso_U_33
_atom_site_aniso_U_23
_atom_site_aniso_U_13
_atom_site_aniso_U_12
Dy1 0.01923(13) 0.03070(13) 0.04314(14) -0.00507(9) -0.00060(8) -0.00686(8)
Ni1 0.0220(3) 0.0276(2) 0.0325(3) -0.0061(2) -0.00052(19) -0.00603(19)
C1 0.032(2) 0.035(2) 0.0280(18) -0.0065(15) 0.0014(15) -0.0197(17)
C2 0.045(3) 0.032(2) 0.033(2) -0.0051(17) -0.0010(18) -0.0181(18)
C3 0.067(3) 0.043(2) 0.040(2) -0.0021(19) 0.001(2) -0.032(2)
C4 0.088(4) 0.071(4) 0.039(3) -0.003(2) 0.012(3) -0.057(3)
C5 0.051(3) 0.075(4) 0.045(3) -0.023(3) 0.017(2) -0.038(3)
C6 0.034(2) 0.057(3) 0.038(2) -0.018(2) 0.0097(18) -0.024(2)
C7 0.027(2) 0.071(3) 0.045(3) -0.024(2) 0.0110(18) -0.012(2)
C8 0.051(4) 0.081(4) 0.072(4) -0.012(3) -0.002(3) 0.017(3)
C9 0.032(3) 0.064(3) 0.089(4) -0.019(3) -0.014(3) -0.013(2)
C10 0.050(3) 0.044(2) 0.032(2) -0.0059(19) -0.0027(19) -0.009(2)
C11 0.046(3) 0.042(2) 0.0277(19) -0.0089(17) 0.0041(17) -0.021(2)
C12 0.073(4) 0.066(3) 0.030(2) 0.000(2) 0.004(2) -0.038(3)
C13 0.081(4) 0.083(4) 0.035(2) -0.007(2) 0.018(3) -0.051(3)
C14 0.048(3) 0.083(4) 0.055(3) -0.028(3) 0.023(2) -0.040(3)
C15 0.036(2) 0.048(2) 0.044(2) -0.015(2) 0.0106(19) -0.022(2)
C16 0.035(2) 0.036(2) 0.0322(19) -0.0103(16) 0.0085(16) -0.0189(17)
C17 0.051(3) 0.041(3) 0.065(3) 0.006(2) -0.022(3) 0.005(2)
C18 0.026(3) 0.076(4) 0.128(6) -0.025(4) 0.027(3) -0.012(3)
C19 0.109(6) 0.074(4) 0.057(3) -0.024(3) -0.007(3) -0.050(4)
C20 0.068(5) 0.105(6) 0.108(6) -0.049(5) 0.012(4) -0.042(4)
C21 0.076(5) 0.067(4) 0.136(7) -0.020(4) 0.016(5) -0.039(4)
C22 0.063(4) 0.071(4) 0.124(7) -0.007(4) 0.006(4) -0.013(4)
C23 0.097(8) 0.171(12) 0.135(9) 0.020(8) -0.018(7) -0.010(8)
N1 0.0257(18) 0.042(2) 0.055(2) -0.0171(18) 0.0017(16) -0.0021(15)
N2 0.0258(18) 0.0405(19) 0.0413(19) -0.0120(16) -0.0046(15) -0.0033(15)
N3 0.055(3) 0.096(4) 0.084(4) -0.020(3) -0.014(3) -0.040(3)
N4 0.043(2) 0.045(2) 0.066(3) -0.021(2) 0.015(2) -0.0174(19)
N5 0.0311(18) 0.0314(17) 0.0356(17) -0.0053(14) -0.0019(14) -0.0138(14)
O1 0.0251(14) 0.0327(14) 0.0333(14) -0.0026(11) 0.0007(11) -0.0099(11)
O2 0.054(2) 0.063(2) 0.083(3) -0.038(2) -0.012(2) 0.0168(19)
O3 0.0285(19) 0.108(3) 0.056(2) 0.005(2) -0.0061(16) 0.005(2)
O4 0.0217(13) 0.0321(14) 0.0437(15) -0.0016(12) 0.0060(11) -0.0093(11)
O5 0.0363(17) 0.0361(15) 0.0412(16) 0.0043(13) -0.0064(13) -0.0061(13)
O6 0.0228(16) 0.055(2) 0.067(2) -0.0111(17) 0.0117(15) -0.0134(14)
O7 0.075(4) 0.206(8) 0.183(7) -0.082(6) -0.031(4) -0.075(5)
O8 0.043(2) 0.079(3) 0.106(4) -0.044(3) -0.004(2) -0.023(2)
O9 0.038(2) 0.066(3) 0.092(3) -0.008(2) -0.017(2) -0.0145(18)
O10 0.119(4) 0.061(3) 0.105(4) -0.048(3) 0.028(3) -0.029(3)
O11 0.053(2) 0.0383(18) 0.064(2) -0.0036(16) 0.0031(18) 0.0025(16)
O12 0.062(2) 0.050(2) 0.051(2) -0.0131(16) 0.0030(17) -0.0154(17)
O13 0.050(2) 0.0409(17) 0.080(2) -0.0069(17) -0.0134(18) -0.0258(16)
O14 0.0242(15) 0.0370(15) 0.070(2) -0.0187(15) 0.0019(14) -0.0098(12)
O15 0.0298(15) 0.0317(14) 0.0516(17) -0.0102(13) -0.0057(13) -0.0072(12)
O16 0.073(2) 0.0384(16) 0.0445(17) -0.0080(14) -0.0095(16) -0.0261(16)
O17 0.064(3) 0.049(2) 0.091(3) -0.007(2) 0.004(2) -0.0238(19)

loop_
_atom_type_symbol
_atom_type_description
_atom_type_scat_dispersion_real
_atom_type_scat_dispersion_imag
_atom_type_scat_source
C C 0.0033 0.0016 'International Tables Vol C Tables 4.2.6.8 and 6.1.1.4'
H H 0.0000 0.0000 'International Tables Vol C Tables 4.2.6.8 and 6.1.1.4'
Dy Dy -0.1892 4.4098 'International Tables Vol C Tables 4.2.6.8 and 6.1.1.4'
N N 0.0061 0.0033 'International Tables Vol C Tables 4.2.6.8 and 6.1.1.4'
Ni Ni 0.3393 1.1124 'International Tables Vol C Tables 4.2.6.8 and 6.1.1.4'
O O 0.0106 0.0060 'International Tables Vol C Tables 4.2.6.8 and 6.1.1.4'

loop_
_geom_angle_atom_site_label_1
_geom_angle_atom_site_label_2
_geom_angle_atom_site_label_3
_geom_angle
O4 Dy1 O1 70.89(10)
O4 Dy1 O9 131.95(13)
O1 Dy1 O9 118.01(14)
O4 Dy1 O14 81.41(11)
O1 Dy1 O14 73.74(10)
O9 Dy1 O14 146.13(13)
O4 Dy1 O11 133.07(12)
O1 Dy1 O11 135.67(12)
O9 Dy1 O11 76.20(15)
O14 Dy1 O11 74.82(13)
O4 Dy1 O8 91.54(14)
O1 Dy1 O8 75.59(13)
O9 Dy1 O8 52.14(15)
O14 Dy1 O8 149.17(13)
O11 Dy1 O8 128.07(15)
O4 Dy1 O5 136.35(10)
O1 Dy1 O5 66.23(10)
O9 Dy1 O5 77.83(14)
O14 Dy1 O5 79.28(12)
O11 Dy1 O5 77.86(12)
O8 Dy1 O5 85.68(15)
O4 Dy1 O12 83.29(12)
O1 Dy1 O12 138.63(11)
O9 Dy1 O12 103.32(15)
O14 Dy1 O12 70.80(13)
O11 Dy1 O12 50.91(13)
O8 Dy1 O12 138.45(15)
O5 Dy1 O12 125.28(12)
O4 Dy1 O6 65.11(11)
O1 Dy1 O6 124.65(10)
O9 Dy1 O6 74.09(14)
O14 Dy1 O6 127.76(12)
O11 Dy1 O6 99.32(13)
O8 Dy1 O6 73.79(15)
O5 Dy1 O6 151.59(12)
O12 Dy1 O6 66.65(13)
O4 Dy1 N3 111.96(15)
O1 Dy1 N3 97.47(15)
O9 Dy1 N3 26.31(15)
O14 Dy1 N3 161.14(16)
O11 Dy1 N3 102.47(17)
O8 Dy1 N3 25.87(16)
O5 Dy1 N3 81.90(15)
O12 Dy1 N3 122.42(17)
O6 Dy1 N3 71.02(16)
O4 Dy1 N4 107.97(12)
O1 Dy1 N4 141.83(12)
O9 Dy1 N4 91.66(15)
O14 Dy1 N4 68.51(12)
O11 Dy1 N4 25.36(13)
O8 Dy1 N4 141.40(14)
O5 Dy1 N4 100.68(12)
O12 Dy1 N4 25.76(13)
O6 Dy1 N4 84.50(12)
N3 Dy1 N4 116.73(17)
O4 Dy1 Ni1 35.52(7)
O1 Dy1 Ni1 36.31(7)
O9 Dy1 Ni1 140.43(12)
O14 Dy1 Ni1 68.60(7)
O11 Dy1 Ni1 142.88(11)
O8 Dy1 Ni1 88.30(10)
O5 Dy1 Ni1 100.83(7)
O12 Dy1 Ni1 108.85(9)
O6 Dy1 Ni1 98.03(8)
N3 Dy1 Ni1 114.17(14)
N4 Dy1 Ni1 126.75(10)
O4 Ni1 O1 81.62(12)
O4 Ni1 N1 169.97(14)
O1 Ni1 N1 88.50(14)
O4 Ni1 N2 87.09(13)
O1 Ni1 N2 168.51(13)
N1 Ni1 N2 102.84(15)
O4 Ni1 O16 89.40(14)
O1 Ni1 O16 92.75(13)
N1 Ni1 O16 89.30(16)
N2 Ni1 O16 89.24(14)
O4 Ni1 O15 92.49(12)
O1 Ni1 O15 87.53(12)
N1 Ni1 O15 88.84(15)
N2 Ni1 O15 90.85(14)
O16 Ni1 O15 178.11(14)
O4 Ni1 Dy1 40.53(8)
O1 Ni1 Dy1 42.23(8)
N1 Ni1 Dy1 130.05(11)
N2 Ni1 Dy1 126.28(10)
O16 Ni1 Dy1 98.92(11)
O15 Ni1 Dy1 82.54(8)
O1 C1 C2 118.4(4)
O1 C1 C6 123.9(4)
C2 C1 C6 117.6(4)
C3 C2 C1 122.3(4)
C3 C2 O5 124.5(4)
C1 C2 O5 113.3(4)
C2 C3 C4 119.2(5)
C2 C3 H3 120.4
C4 C3 H3 120.4
C5 C4 C3 120.2(5)
C5 C4 H4 119.9
C3 C4 H4 119.9
C4 C5 C6 121.2(5)
C4 C5 H5 119.4
C6 C5 H5 119.4
C5 C6 C1 119.5(4)
C5 C6 C7 118.1(4)
C1 C6 C7 122.4(4)
N1 C7 C6 125.2(4)
N1 C7 H7 117.4
C6 C7 H7 117.4
O2 C8 C9 120.5(5)
O2 C8 H8A 107.2
C9 C8 H8A 107.2
O2 C8 H8B 107.2
C9 C8 H8B 107.2
H8A C8 H8B 106.8
O3 C9 C8 119.1(6)
O3 C9 H9A 107.5
C8 C9 H9A 107.5
O3 C9 H9B 107.5
C8 C9 H9B 107.5
H9A C9 H9B 107.0
N2 C10 C11 125.4(4)
N2 C10 H10 117.3
C11 C10 H10 117.3
C16 C11 C12 118.8(5)
C16 C11 C10 123.8(4)
C12 C11 C10 117.4(4)
C13 C12 C11 120.8(5)
C13 C12 H12 119.6
C11 C12 H12 119.6
C12 C13 C14 120.2(5)
C12 C13 H13 119.9
C14 C13 H13 119.9
C15 C14 C13 120.1(5)
C15 C14 H14 120.0
C13 C14 H14 120.0
C14 C15 O6 125.2(4)
C14 C15 C16 121.9(5)
O6 C15 C16 112.9(4)
O4 C16 C15 118.8(4)
O4 C16 C11 122.9(4)
C15 C16 C11 118.3(4)
O5 C17 H17A 109.5
O5 C17 H17B 109.5
H17A C17 H17B 109.5
O5 C17 H17C 109.5
H17A C17 H17C 109.5
H17B C17 H17C 109.5
O6 C18 H18A 109.5
O6 C18 H18B 109.5
H18A C18 H18B 109.5
O6 C18 H18C 109.5
H18A C18 H18C 109.5
H18B C18 H18C 109.5
O16 C19 H19A 109.5
O16 C19 H19B 109.5
H19A C19 H19B 109.5
O16 C19 H19C 109.5
H19A C19 H19C 109.5
H19B C19 H19C 109.5
C21 C20 H20A 109.5
C21 C20 H20B 109.5
H20A C20 H20B 109.5
C21 C20 H20C 109.5
H20A C20 H20C 109.5
H20B C20 H20C 109.5
O17 C21 C20 112.3(6)
O17 C21 H21A 109.2
C20 C21 H21A 109.2
O17 C21 H21B 109.2
C20 C21 H21B 109.2
H21A C21 H21B 107.9
C23 C22 O17 113.5(8)
C23 C22 H22A 108.9
O17 C22 H22A 108.9
C23 C22 H22B 108.9
O17 C22 H22B 108.9
H22A C22 H22B 107.7
C22 C23 H23A 109.5
C22 C23 H23B 109.5
H23A C23 H23B 109.5
C22 C23 H23C 109.5
H23A C23 H23C 109.5
H23B C23 H23C 109.5
C7 N1 O2 112.8(4)
C7 N1 Ni1 127.3(3)
O2 N1 Ni1 118.2(3)
C10 N2 O3 108.8(4)
C10 N2 Ni1 125.7(3)
O3 N2 Ni1 125.1(3)
O7 N3 O8 122.3(7)
O7 N3 O9 121.6(7)
O8 N3 O9 116.1(5)
O7 N3 Dy1 175.8(6)
O8 N3 Dy1 58.7(3)
O9 N3 Dy1 57.5(3)
O10 N4 O12 123.2(5)
O10 N4 O11 121.5(5)
O12 N4 O11 115.3(4)
O10 N4 Dy1 172.1(4)
O12 N4 Dy1 59.6(2)
O11 N4 Dy1 56.5(2)
O13 N5 O15 118.8(4)
O13 N5 O14 119.8(3)
O15 N5 O14 121.4(3)
C1 O1 Ni1 124.4(2)
C1 O1 Dy1 121.5(2)
Ni1 O1 Dy1 101.45(11)
C8 O2 N1 113.9(4)
C9 O3 N2 113.3(4)
C16 O4 Ni1 126.1(3)
C16 O4 Dy1 126.9(3)
Ni1 O4 Dy1 103.95(12)
C2 O5 C17 117.4(4)
C2 O5 Dy1 116.5(2)
C17 O5 Dy1 125.9(3)
C15 O6 C18 115.4(4)
C15 O6 Dy1 116.0(3)
C18 O6 Dy1 125.5(4)
N3 O8 Dy1 95.5(4)
N3 O9 Dy1 96.2(3)
N4 O11 Dy1 98.2(3)
N4 O12 Dy1 94.7(3)
N5 O14 Dy1 136.6(2)
N5 O15 Ni1 130.3(3)
C19 O16 Ni1 124.8(3)
C19 O16 H16A 114.9
Ni1 O16 H16A 117.5
C21 O17 C22 115.6(6)

loop_
_geom_bond_atom_site_label_1
_geom_bond_atom_site_label_2
_geom_bond_distance
Dy1 O4 2.239(3)
Dy1 O1 2.293(3)
Dy1 O9 2.407(4)
Dy1 O14 2.415(3)
Dy1 O11 2.417(3)
Dy1 O8 2.434(4)
Dy1 O5 2.436(3)
Dy1 O12 2.482(4)
Dy1 O6 2.542(3)
Dy1 N3 2.837(5)
Dy1 N4 2.870(4)
Dy1 Ni1 3.3435(7)
Ni1 O4 2.002(3)
Ni1 O1 2.020(3)
Ni1 N1 2.029(4)
Ni1 N2 2.063(4)
Ni1 O16 2.071(3)
Ni1 O15 2.120(3)
C1 O1 1.325(5)
C1 C2 1.399(6)
C1 C6 1.409(6)
C2 C3 1.376(6)
C2 O5 1.401(6)
C3 C4 1.398(8)
C3 H3 0.9300
C4 C5 1.357(9)
C4 H4 0.9300
C5 C6 1.407(7)
C5 H5 0.9300
C6 C7 1.458(7)
C7 N1 1.258(6)
C7 H7 0.9300
C8 O2 1.369(8)
C8 C9 1.436(9)
C8 H8A 0.9700
C8 H8B 0.9700
C9 O3 1.386(8)
C9 H9A 0.9700
C9 H9B 0.9700
C10 N2 1.280(6)
C10 C11 1.439(7)
C10 H10 0.9300
C11 C16 1.399(6)
C11 C12 1.427(6)
C12 C13 1.355(8)
C12 H12 0.9300
C13 C14 1.392(9)
C13 H13 0.9300
C14 C15 1.356(7)
C14 H14 0.9300
C15 O6 1.391(6)
C15 C16 1.404(6)
C16 O4 1.322(5)
C17 O5 1.451(5)
C17 H17A 0.9600
C17 H17B 0.9600
C17 H17C 0.9600
C18 O6 1.443(6)
C18 H18A 0.9600
C18 H18B 0.9600
C18 H18C 0.9600
C19 O16 1.434(6)
C19 H19A 0.9600
C19 H19B 0.9600
C19 H19C 0.9600
C20 C21 1.451(11)
C20 H20A 0.9600
C20 H20B 0.9600
C20 H20C 0.9600
C21 O17 1.383(8)
C21 H21A 0.9700
C21 H21B 0.9700
C22 C23 1.401(8)
C22 O17 1.455(8)
C22 H22A 0.9700
C22 H22B 0.9700
C23 H23A 0.9600
C23 H23B 0.9600
C23 H23C 0.9600
N1 O2 1.426(5)
N2 O3 1.406(5)
N3 O7 1.201(7)
N3 O8 1.243(7)
N3 O9 1.265(7)
N4 O10 1.196(6)
N4 O12 1.252(6)
N4 O11 1.242(6)
N5 O13 1.229(5)
N5 O15 1.253(4)
N5 O14 1.265(4)
O16 H16A 0.9453

loop_
_geom_hbond_atom_site_label_D
_geom_hbond_atom_site_label_H
_geom_hbond_atom_site_label_A
_geom_hbond_distance_DH
_geom_hbond_distance_HA
_geom_hbond_distance_DA
_geom_hbond_angle_DHA
_geom_hbond_site_symmetry_A
O16 H16A O17 0.95 1.78 2.707(5) 165.6 1_455
C17 H17B O11 0.96 2.64 3.195(8) 117.1 .
C10 H10 O12 0.93 2.61 3.454(6) 151.8 2_566
C9 H9A O15 0.97 2.35 3.264(6) 155.9 .
C8 H8A O10 0.97 2.43 3.385(9) 169.9 1_465
C3 H3 O13 0.93 2.54 3.411(6) 156.3 2_557
